data_2236374
loop_
_publ_author_name
'Fun, Hoong-Kun'
'Chia, Tze Shyang'
'Jyothi, K.'
'Hegde, Poornima'
'D'Souza, Pramila Rita'

_publ_section_title
;
 <i>N</i>-[(4-Chlorophenyl)sulfonyl]acetamide
;
_journal_coeditor_code IS5173
_journal_issue 9
_journal_name_full 'Acta Crystallographica Section E'
_journal_page_first o2626
_journal_paper_doi 10.1107/S1600536812033764
_journal_volume 68
_journal_year 2012
_chemical_formula_iupac 'C8 H8 Cl N O3 S'
_chemical_formula_moiety 'C8 H8 Cl N O3 S'
_chemical_formula_sum 'C8 H8 Cl N O3 S'
_chemical_formula_weight 233.66
_chemical_name_systematic
;
<i>N</i>-[(4-Chlorophenyl)sulfonyl]acetamide
;
_space_group_IT_number 13
_symmetry_cell_setting monoclinic
_symmetry_space_group_name_Hall '-P 2yc'
_symmetry_space_group_name_H-M 'P 1 2/c 1'
_atom_sites_solution_hydrogens geom
_atom_sites_solution_primary direct
_atom_sites_solution_secondary difmap
_audit_creation_method SHELXL-97
_cell_angle_alpha 90.00
_cell_angle_beta 101.9790(10)
_cell_angle_gamma 90.00
_cell_formula_units_Z 8
_cell_length_a 12.1801(6)
_cell_length_b 9.2529(4)
_cell_length_c 17.6769(8)
_cell_measurement_reflns_used 9840
_cell_measurement_temperature 100.0(10)
_cell_measurement_theta_max 32.60
_cell_measurement_theta_min 2.50
_cell_volume 1948.83(16)
_computing_cell_refinement 'SAINT (Bruker, 2009)'
_computing_data_collection 'APEX2 (Bruker, 2009)'
_computing_data_reduction 'SAINT (Bruker, 2009)'
_computing_molecular_graphics 'SHELXTL (Sheldrick, 2008)'
_computing_publication_material
;
SHELXTL (Sheldrick, 2008) and PLATON (Spek, 2009)
;
_computing_structure_refinement 'SHELXTL (Sheldrick, 2008)'
_computing_structure_solution 'SHELXTL (Sheldrick, 2008)'
_diffrn_ambient_temperature 100.0(10)
_diffrn_measured_fraction_theta_full 0.996
_diffrn_measured_fraction_theta_max 0.996
_diffrn_measurement_device_type 'Bruker APEX DUO CCD area-detector'
_diffrn_measurement_method '\f and \w scans'
_diffrn_radiation_monochromator graphite
_diffrn_radiation_source 'fine-focus sealed tube'
_diffrn_radiation_type MoK\a
_diffrn_radiation_wavelength 0.71073
_diffrn_reflns_av_R_equivalents 0.0333
_diffrn_reflns_av_sigmaI/netI 0.0196
_diffrn_reflns_limit_h_max 18
_diffrn_reflns_limit_h_min -18
_diffrn_reflns_limit_k_max 13
_diffrn_reflns_limit_k_min -14
_diffrn_reflns_limit_l_max 26
_diffrn_reflns_limit_l_min -26
_diffrn_reflns_number 45479
_diffrn_reflns_theta_full 32.66
_diffrn_reflns_theta_max 32.66
_diffrn_reflns_theta_min 2.20
_diffrn_standards_number 0
_exptl_absorpt_coefficient_mu 0.585
_exptl_absorpt_correction_T_max 0.9232
_exptl_absorpt_correction_T_min 0.8193
_exptl_absorpt_correction_type multi-scan
_exptl_absorpt_process_details '(<i>SADABS</i>; Bruker, 2009)'
_exptl_crystal_colour colourless
_exptl_crystal_density_diffrn 1.593
_exptl_crystal_density_method 'not measured'
_exptl_crystal_description block
_exptl_crystal_F_000 960
_exptl_crystal_size_max 0.36
_exptl_crystal_size_mid 0.14
_exptl_crystal_size_min 0.14
_refine_diff_density_max 0.479
_refine_diff_density_min -0.519
_refine_ls_extinction_method none
_refine_ls_goodness_of_fit_ref 1.038
_refine_ls_hydrogen_treatment mixed
_refine_ls_matrix_type full
_refine_ls_number_parameters 263
_refine_ls_number_reflns 7130
_refine_ls_number_restraints 0
_refine_ls_restrained_S_all 1.038
_refine_ls_R_factor_all 0.0415
_refine_ls_R_factor_gt 0.0280
_refine_ls_shift/su_max 0.001
_refine_ls_shift/su_mean 0.000
_refine_ls_structure_factor_coef Fsqd
_refine_ls_weighting_details 'calc w=1/[\s^2^(Fo^2^)+(0.0436P)^2^+0.5704P] where P=(Fo^2^+2Fc^2^)/3'
_refine_ls_weighting_scheme calc
_refine_ls_wR_factor_gt 0.0797
_refine_ls_wR_factor_ref 0.0900
_reflns_number_gt 5439
_reflns_number_total 7130
_reflns_threshold_expression I>2\s(I)
_cod_data_source_file is5173.cif
_cod_data_source_block I
_cod_original_sg_symbol_H-M 'P 2/c'
_cod_database_code 2236374
_cod_database_fobs_code 2236374

loop_
_symmetry_equiv_pos_as_xyz
'x, y, z'
'-x, y, -z+1/2'
'-x, -y, -z'
'x, -y, z-1/2'

loop_
_atom_site_type_symbol
_atom_site_label
_atom_site_fract_x
_atom_site_fract_y
_atom_site_fract_z
_atom_site_U_iso_or_equiv
_atom_site_adp_type
_atom_site_calc_flag
_atom_site_refinement_flags
_atom_site_occupancy
_atom_site_symmetry_multiplicity
Cl Cl1A 0.47973(2) 0.51064(3) 0.405269(18) 0.02673(7) Uani d . 1 1
S S1A 0.170782(19) 0.51977(2) 0.076741(14) 0.01367(6) Uani d . 1 1
O O1A 0.19060(6) 0.64897(8) 0.03653(4) 0.02048(14) Uani d . 1 1
O O2A 0.17384(6) 0.38233(8) 0.04030(4) 0.01910(14) Uani d . 1 1
O O3A 0.03482(6) 0.33069(7) 0.15483(4) 0.01845(14) Uani d . 1 1
N N1A 0.04580(7) 0.54746(8) 0.09688(5) 0.01463(14) Uani d . 1 1
C C1A 0.29561(8) 0.64713(10) 0.20474(6) 0.01909(18) Uani d . 1 1
H H1AA 0.2712 0.7362 0.1802 0.023 Uiso calc R 1 1
C C2A 0.36445(8) 0.64567(11) 0.27788(6) 0.02079(19) Uani d . 1 1
H H2AA 0.3879 0.7335 0.3042 0.025 Uiso calc R 1 1
C C3A 0.39837(8) 0.51313(11) 0.31194(6) 0.01803(19) Uani d . 1 1
C C4A 0.36704(8) 0.38278(11) 0.27505(6) 0.01842(18) Uani d . 1 1
H H4AA 0.3926 0.2939 0.2994 0.022 Uiso calc R 1 1
C C5A 0.29771(7) 0.38417(10) 0.20193(6) 0.01646(17) Uani d . 1 1
H H5AA 0.2745 0.2962 0.1757 0.020 Uiso calc R 1 1
C C6A 0.26276(8) 0.51635(9) 0.16772(6) 0.01437(17) Uani d . 1 1
C C7A -0.00697(7) 0.44855(9) 0.13606(5) 0.01418(16) Uani d . 1 1
C C8A -0.11629(9) 0.49932(10) 0.15322(7) 0.01856(19) Uani d . 1 1
H H8AA -0.1411 0.4314 0.1888 0.028 Uiso calc R 1 1
H H8AB -0.1729 0.5044 0.1050 0.028 Uiso calc R 1 1
H H8AC -0.1062 0.5953 0.1771 0.028 Uiso calc R 1 1
Cl Cl1B 0.52074(2) 0.97797(3) -0.155284(17) 0.02637(7) Uani d . 1 1
S S1B 0.82941(2) 1.00993(2) 0.172976(15) 0.01367(6) Uani d . 1 1
O O1B 0.80290(6) 1.13770(8) 0.21146(4) 0.01954(14) Uani d . 1 1
O O2B 0.83407(6) 0.87333(8) 0.21118(4) 0.01972(14) Uani d . 1 1
O O3B 0.97057(6) 0.83316(7) 0.09436(4) 0.01887(14) Uani d . 1 1
N N1B 0.95264(7) 1.04795(8) 0.15212(5) 0.01459(14) Uani d . 1 1
C C1B 0.69388(8) 1.12533(10) 0.04604(6) 0.01691(17) Uani d . 1 1
H H1BA 0.7112 1.2157 0.0712 0.020 Uiso calc R 1 1
C C2B 0.62534(8) 1.11904(10) -0.02700(6) 0.01873(18) Uani d . 1 1
H H2BA 0.5950 1.2048 -0.0526 0.022 Uiso calc R 1 1
C C3B 0.60174(8) 0.98501(11) -0.06205(6) 0.01785(18) Uani d . 1 1
C C4B 0.64282(8) 0.85698(11) -0.02594(6) 0.01874(18) Uani d . 1 1
H H4BA 0.6241 0.7667 -0.0508 0.022 Uiso calc R 1 1
C C5B 0.71197(8) 0.86331(10) 0.04738(6) 0.01664(17) Uani d . 1 1
H H5BA 0.7415 0.7773 0.0732 0.020 Uiso calc R 1 1
C C6B 0.73726(8) 0.99763(9) 0.08230(6) 0.01408(17) Uani d . 1 1
C C7B 1.00893(7) 0.95272(9) 0.11338(5) 0.01431(16) Uani d . 1 1
C C8B 1.11652(8) 1.00994(10) 0.09647(7) 0.01848(19) Uani d . 1 1
H H8BA 1.1475 0.9396 0.0651 0.028 Uiso calc R 1 1
H H8BB 1.1704 1.0264 0.1452 0.028 Uiso calc R 1 1
H H8BC 1.1019 1.1012 0.0681 0.028 Uiso calc R 1 1
H H1NB 0.9739(11) 1.1378(16) 0.1584(8) 0.025(3) Uiso d . 1 1
H H1NA 0.0217(11) 0.6354(16) 0.0901(8) 0.026(3) Uiso d . 1 1

loop_
_atom_site_aniso_label
_atom_site_aniso_U_11
_atom_site_aniso_U_22
_atom_site_aniso_U_33
_atom_site_aniso_U_12
_atom_site_aniso_U_13
_atom_site_aniso_U_23
Cl1A 0.02335(13) 0.03545(14) 0.01876(15) -0.00052(9) -0.00167(10) -0.00159(9)
S1A 0.01605(11) 0.01243(10) 0.01325(12) 0.00092(7) 0.00468(8) 0.00067(7)
O1A 0.0248(3) 0.0179(3) 0.0203(4) -0.0010(3) 0.0084(3) 0.0060(3)
O2A 0.0240(3) 0.0163(3) 0.0169(3) 0.0032(2) 0.0043(3) -0.0037(2)
O3A 0.0202(3) 0.0117(3) 0.0232(4) -0.0001(2) 0.0038(3) 0.0033(2)
N1A 0.0165(3) 0.0101(3) 0.0179(4) 0.0015(2) 0.0050(3) 0.0020(3)
C1A 0.0213(4) 0.0135(4) 0.0215(5) 0.0011(3) 0.0024(4) -0.0019(3)
C2A 0.0220(4) 0.0175(4) 0.0219(5) 0.0002(3) 0.0022(4) -0.0048(3)
C3A 0.0146(4) 0.0225(4) 0.0165(5) -0.0007(3) 0.0024(4) -0.0009(3)
C4A 0.0175(4) 0.0177(4) 0.0196(5) -0.0004(3) 0.0027(3) 0.0028(3)
C5A 0.0166(4) 0.0135(4) 0.0190(4) -0.0004(3) 0.0029(3) 0.0010(3)
C6A 0.0148(4) 0.0132(4) 0.0154(5) 0.0002(3) 0.0040(3) -0.0007(3)
C7A 0.0156(4) 0.0129(4) 0.0137(4) -0.0015(3) 0.0023(3) 0.0001(3)
C8A 0.0176(4) 0.0199(4) 0.0196(5) 0.0018(3) 0.0071(4) 0.0023(3)
Cl1B 0.02278(12) 0.03587(14) 0.01794(14) -0.00114(9) -0.00155(10) -0.00122(9)
S1B 0.01612(11) 0.01213(9) 0.01342(12) -0.00106(7) 0.00458(9) -0.00113(7)
O1B 0.0222(3) 0.0182(3) 0.0193(4) 0.0006(2) 0.0067(3) -0.0061(3)
O2B 0.0251(3) 0.0159(3) 0.0181(3) -0.0030(2) 0.0044(3) 0.0039(2)
O3B 0.0216(3) 0.0118(3) 0.0227(4) 0.0011(2) 0.0033(3) -0.0030(2)
N1B 0.0169(3) 0.0099(3) 0.0179(4) -0.0010(2) 0.0055(3) -0.0013(3)
C1B 0.0198(4) 0.0125(4) 0.0187(4) -0.0007(3) 0.0047(3) 0.0005(3)
C2B 0.0192(4) 0.0173(4) 0.0193(5) 0.0000(3) 0.0032(3) 0.0028(3)
C3B 0.0143(4) 0.0227(4) 0.0162(5) -0.0008(3) 0.0024(4) -0.0006(3)
C4B 0.0174(4) 0.0177(4) 0.0203(5) -0.0007(3) 0.0019(3) -0.0051(3)
C5B 0.0167(4) 0.0127(4) 0.0200(5) 0.0001(3) 0.0027(3) -0.0022(3)
C6B 0.0148(4) 0.0125(4) 0.0157(5) -0.0008(3) 0.0048(4) -0.0010(3)
C7B 0.0160(4) 0.0126(4) 0.0140(4) 0.0022(3) 0.0022(3) 0.0004(3)
C8B 0.0172(4) 0.0192(4) 0.0204(5) -0.0004(3) 0.0071(4) -0.0006(3)

loop_
_atom_type_symbol
_atom_type_description
_atom_type_scat_dispersion_real
_atom_type_scat_dispersion_imag
_atom_type_scat_source
C C 0.0033 0.0016 'International Tables Vol C Tables 4.2.6.8 and 6.1.1.4'
H H 0.0000 0.0000 'International Tables Vol C Tables 4.2.6.8 and 6.1.1.4'
N N 0.0061 0.0033 'International Tables Vol C Tables 4.2.6.8 and 6.1.1.4'
O O 0.0106 0.0060 'International Tables Vol C Tables 4.2.6.8 and 6.1.1.4'
S S 0.1246 0.1234 'International Tables Vol C Tables 4.2.6.8 and 6.1.1.4'
Cl Cl 0.1484 0.1585 'International Tables Vol C Tables 4.2.6.8 and 6.1.1.4'

loop_
_geom_angle_atom_site_label_1
_geom_angle_atom_site_label_2
_geom_angle_atom_site_label_3
_geom_angle
O2A S1A O1A 119.64(5)
O2A S1A N1A 110.25(4)
O1A S1A N1A 103.55(4)
O2A S1A C6A 108.95(4)
O1A S1A C6A 109.08(4)
N1A S1A C6A 104.24(4)
C7A N1A S1A 123.31(6)
C7A N1A H1NA 120.8(9)
S1A N1A H1NA 114.7(9)
C2A C1A C6A 119.21(9)
C2A C1A H1AA 120.4
C6A C1A H1AA 120.4
C1A C2A C3A 118.68(9)
C1A C2A H2AA 120.7
C3A C2A H2AA 120.7
C4A C3A C2A 122.38(10)
C4A C3A Cl1A 118.79(8)
C2A C3A Cl1A 118.81(8)
C3A C4A C5A 118.96(9)
C3A C4A H4AA 120.5
C5A C4A H4AA 120.5
C4A C5A C6A 118.98(9)
C4A C5A H5AA 120.5
C6A C5A H5AA 120.5
C5A C6A C1A 121.79(9)
C5A C6A S1A 119.51(7)
C1A C6A S1A 118.67(7)
O3A C7A N1A 121.09(8)
O3A C7A C8A 124.21(8)
N1A C7A C8A 114.69(8)
C7A C8A H8AA 109.5
C7A C8A H8AB 109.5
H8AA C8A H8AB 109.5
C7A C8A H8AC 109.5
H8AA C8A H8AC 109.5
H8AB C8A H8AC 109.5
O2B S1B O1B 119.73(5)
O2B S1B N1B 110.14(4)
O1B S1B N1B 103.54(4)
O2B S1B C6B 109.19(4)
O1B S1B C6B 108.77(4)
N1B S1B C6B 104.31(4)
C7B N1B S1B 122.73(6)
C7B N1B H1NB 120.4(9)
S1B N1B H1NB 115.7(9)
C2B C1B C6B 119.35(9)
C2B C1B H1BA 120.3
C6B C1B H1BA 120.3
C1B C2B C3B 118.81(9)
C1B C2B H2BA 120.6
C3B C2B H2BA 120.6
C4B C3B C2B 122.34(10)
C4B C3B Cl1B 118.92(8)
C2B C3B Cl1B 118.73(8)
C3B C4B C5B 118.85(9)
C3B C4B H4BA 120.6
C5B C4B H4BA 120.6
C4B C5B C6B 119.03(9)
C4B C5B H5BA 120.5
C6B C5B H5BA 120.5
C5B C6B C1B 121.61(9)
C5B C6B S1B 120.13(7)
C1B C6B S1B 118.23(7)
O3B C7B N1B 120.88(8)
O3B C7B C8B 124.43(8)
N1B C7B C8B 114.68(8)
C7B C8B H8BA 109.5
C7B C8B H8BB 109.5
H8BA C8B H8BB 109.5
C7B C8B H8BC 109.5
H8BA C8B H8BC 109.5
H8BB C8B H8BC 109.5

loop_
_geom_bond_atom_site_label_1
_geom_bond_atom_site_label_2
_geom_bond_distance
Cl1A C3A 1.7394(11)
S1A O2A 1.4295(7)
S1A O1A 1.4366(7)
S1A N1A 1.6537(8)
S1A C6A 1.7591(11)
O3A C7A 1.2200(11)
N1A C7A 1.3839(11)
N1A H1NA 0.865(14)
C1A C2A 1.3873(15)
C1A C6A 1.3943(13)
C1A H1AA 0.9500
C2A C3A 1.3907(14)
C2A H2AA 0.9500
C3A C4A 1.3864(14)
C4A C5A 1.3897(14)
C4A H4AA 0.9500
C5A C6A 1.3913(13)
C5A H5AA 0.9500
C7A C8A 1.5012(13)
C8A H8AA 0.9800
C8A H8AB 0.9800
C8A H8AC 0.9800
Cl1B C3B 1.7375(11)
S1B O2B 1.4286(7)
S1B O1B 1.4339(7)
S1B N1B 1.6559(8)
S1B C6B 1.7593(11)
O3B C7B 1.2206(11)
N1B C7B 1.3823(11)
N1B H1NB 0.871(14)
C1B C2B 1.3855(14)
C1B C6B 1.3949(13)
C1B H1BA 0.9500
C2B C3B 1.3895(14)
C2B H2BA 0.9500
C3B C4B 1.3887(14)
C4B C5B 1.3925(14)
C4B H4BA 0.9500
C5B C6B 1.3934(12)
C5B H5BA 0.9500
C7B C8B 1.4998(13)
C8B H8BA 0.9800
C8B H8BB 0.9800
C8B H8BC 0.9800

loop_
_geom_hbond_atom_site_label_D
_geom_hbond_atom_site_label_H
_geom_hbond_atom_site_label_A
_geom_hbond_site_symmetry_A
_geom_hbond_distance_DH
_geom_hbond_distance_HA
_geom_hbond_distance_DA
_geom_hbond_angle_DHA
_geom_hbond_publ_flag
N1B H1NB O3A 1_665 0.871(15) 1.939(15) 2.7980(10) 168.6(13) yes
N1A H1NA O3B 1_455 0.865(15) 1.939(15) 2.7952(10) 170.0(13) yes

loop_
_geom_torsion_atom_site_label_1
_geom_torsion_atom_site_label_2
_geom_torsion_atom_site_label_3
_geom_torsion_atom_site_label_4
_geom_torsion
O2A S1A N1A C7A 50.89(9)
O1A S1A N1A C7A -179.98(8)
C6A S1A N1A C7A -65.90(8)
C6A C1A C2A C3A -0.07(15)
C1A C2A C3A C4A 0.83(16)
C1A C2A C3A Cl1A -177.29(8)
C2A C3A C4A C5A -1.11(16)
Cl1A C3A C4A C5A 177.02(7)
C3A C4A C5A C6A 0.60(15)
C4A C5A C6A C1A 0.14(15)
C4A C5A C6A S1A -177.64(7)
C2A C1A C6A C5A -0.41(15)
C2A C1A C6A S1A 177.39(8)
O2A S1A C6A C5A -18.56(9)
O1A S1A C6A C5A -150.79(8)
N1A S1A C6A C5A 99.12(8)
O2A S1A C6A C1A 163.58(8)
O1A S1A C6A C1A 31.36(9)
N1A S1A C6A C1A -78.73(8)
S1A N1A C7A O3A -3.57(13)
S1A N1A C7A C8A 175.90(7)
O2B S1B N1B C7B 51.56(9)
O1B S1B N1B C7B -179.27(8)
C6B S1B N1B C7B -65.50(8)
C6B C1B C2B C3B 0.04(14)
C1B C2B C3B C4B 1.14(16)
C1B C2B C3B Cl1B -177.27(7)
C2B C3B C4B C5B -1.32(16)
Cl1B C3B C4B C5B 177.08(8)
C3B C4B C5B C6B 0.32(15)
C4B C5B C6B C1B 0.83(15)
C4B C5B C6B S1B -177.14(7)
C2B C1B C6B C5B -1.02(15)
C2B C1B C6B S1B 176.99(7)
O2B S1B C6B C5B -21.27(9)
O1B S1B C6B C5B -153.56(8)
N1B S1B C6B C5B 96.44(8)
O2B S1B C6B C1B 160.70(8)
O1B S1B C6B C1B 28.41(9)
N1B S1B C6B C1B -81.59(8)
S1B N1B C7B O3B -1.87(13)
S1B N1B C7B C8B 177.08(7)

loop_
_cod_related_entry_id
_cod_related_entry_database
_cod_related_entry_code
1 ChemSpider 3684248
